data_2018428
loop_
_publ_author_name
'Blanco, Maria C.'
'Palma, Alirio'
'Cobo, Justo'
'Glidewell, Christopher'

_publ_section_title
;
 Nine closely related tetrahydro-1,4-epoxy-1-benzazepines carrying pendant
 heterocyclic substituents: hydrogen-bonded supramolecular assembly in
 zero, one and two dimensions
;
_journal_coeditor_code SK3430
_journal_issue 3
_journal_name_full 'Acta Crystallographica Section C'
_journal_page_first o131
_journal_page_last o140
_journal_paper_doi 10.1107/S010827011200707X
_journal_volume 68
_journal_year 2012
_chemical_formula_iupac 'C14 H12 N2 O4'
_chemical_formula_moiety 'C14 H12 N2 O4'
_chemical_formula_sum 'C14 H12 N2 O4'
_chemical_formula_weight 272.26
_chemical_name_systematic
;
2-<i>exo</i>-(5-nitrofuran-2-yl)-2,3,4,5-tetrahydro-1,4-epoxy-
1<i>H</i>-1-benzazepine
;
_space_group_IT_number 14
_symmetry_cell_setting monoclinic
_symmetry_space_group_name_Hall '-P 2ybc'
_symmetry_space_group_name_H-M 'P 1 21/c 1'
_atom_sites_solution_hydrogens geom
_atom_sites_solution_primary direct
_atom_sites_solution_secondary difmap
_cell_angle_alpha 90.00
_cell_angle_beta 94.279(6)
_cell_angle_gamma 90.00
_cell_formula_units_Z 4
_cell_length_a 7.2248(5)
_cell_length_b 18.1447(19)
_cell_length_c 9.4504(8)
_cell_measurement_reflns_used 2835
_cell_measurement_temperature 120(2)
_cell_measurement_theta_max 27.51
_cell_measurement_theta_min 2.83
_cell_volume 1235.42(19)
_computing_cell_refinement 'DIRAX/LSQ (Duisenberg <i>et al.</i>, 2000)'
_computing_data_collection 'COLLECT (Nonius, 1999)'
_computing_data_reduction 'EVALCCD (Duisenberg <i>et al.</i>, 2003)'
_computing_molecular_graphics 'PLATON (Spek, 2009)'
_computing_publication_material
;
SHELXL97 (Sheldrick, 2008) and PLATON (Spek, 2009)
;
_computing_structure_refinement 'SHELXL97 (Sheldrick, 2008)'
_computing_structure_solution 'SIR2004 (Burla <i>et al.</i>, 2005)'
_diffrn_ambient_temperature 120(2)
_diffrn_detector_area_resol_mean 9.091
_diffrn_measured_fraction_theta_full 0.998
_diffrn_measured_fraction_theta_max 0.998
_diffrn_measurement_device_type 'Bruker Nonius KappaCCD area-detector'
_diffrn_measurement_method '\f and \w'
_diffrn_radiation_monochromator graphite
_diffrn_radiation_source 'Bruker Nonius FR591 rotating anode'
_diffrn_radiation_type 'Mo K\a'
_diffrn_radiation_wavelength 0.71073
_diffrn_reflns_av_R_equivalents 0.0471
_diffrn_reflns_av_sigmaI/netI 0.0372
_diffrn_reflns_limit_h_max 9
_diffrn_reflns_limit_h_min -9
_diffrn_reflns_limit_k_max 23
_diffrn_reflns_limit_k_min -23
_diffrn_reflns_limit_l_max 12
_diffrn_reflns_limit_l_min -12
_diffrn_reflns_number 18226
_diffrn_reflns_theta_full 27.51
_diffrn_reflns_theta_max 27.51
_diffrn_reflns_theta_min 2.83
_diffrn_standards_decay_% 0
_diffrn_standards_interval_count 0
_diffrn_standards_interval_time 0
_diffrn_standards_number 0
_exptl_absorpt_coefficient_mu 0.109
_exptl_absorpt_correction_T_max 0.976
_exptl_absorpt_correction_T_min 0.960
_exptl_absorpt_correction_type multi-scan
_exptl_absorpt_process_details '(SADABS; Sheldrick, 2003)'
_exptl_crystal_colour 'pale yellow'
_exptl_crystal_density_diffrn 1.464
_exptl_crystal_density_method 'not measured'
_exptl_crystal_description block
_exptl_crystal_F_000 568
_exptl_crystal_size_max 0.38
_exptl_crystal_size_mid 0.27
_exptl_crystal_size_min 0.22
_refine_diff_density_max 0.283
_refine_diff_density_min -0.294
_refine_ls_extinction_method none
_refine_ls_goodness_of_fit_ref 1.053
_refine_ls_hydrogen_treatment constr
_refine_ls_matrix_type full
_refine_ls_number_parameters 181
_refine_ls_number_reflns 2835
_refine_ls_number_restraints 0
_refine_ls_restrained_S_all 1.053
_refine_ls_R_factor_all 0.0882
_refine_ls_R_factor_gt 0.0478
_refine_ls_shift/su_max 0.001
_refine_ls_shift/su_mean 0.000
_refine_ls_structure_factor_coef Fsqd
_refine_ls_weighting_details 'w = 1/[\s^2^(Fo^2^)+(0.0626P)^2^+0.5339P] where P=(Fo^2^+2Fc^2^)/3'
_refine_ls_weighting_scheme calc
_refine_ls_wR_factor_gt 0.1147
_refine_ls_wR_factor_ref 0.1385
_reflns_number_gt 1868
_reflns_number_total 2835
_reflns_threshold_expression I>2\s(I)
_cod_data_source_file sk3430.cif
_cod_data_source_block I
_cod_original_sg_symbol_H-M 'P 21/c'
_cod_database_code 2018428
_cod_database_fobs_code 2018428

loop_
_symmetry_equiv_pos_as_xyz
'x, y, z'
'-x, y+1/2, -z+1/2'
'-x, -y, -z'
'x, -y-1/2, z-1/2'

loop_
_atom_site_type_symbol
_atom_site_label
_atom_site_fract_x
_atom_site_fract_y
_atom_site_fract_z
_atom_site_U_iso_or_equiv
_atom_site_adp_type
_atom_site_calc_flag
_atom_site_refinement_flags
_atom_site_occupancy
_atom_site_symmetry_multiplicity
O O14 0.74199(18) 0.72903(7) 0.26127(14) 0.0311(3) Uani d . 1 1
O O21 0.51992(18) 0.53677(7) 0.20618(14) 0.0302(3) Uani d . 1 1
O O51 0.0841(2) 0.45586(9) 0.18575(17) 0.0450(4) Uani d . 1 1
O O52 0.3362(2) 0.42819(9) 0.31571(17) 0.0484(4) Uani d . 1 1
N N1 0.7940(2) 0.65364(8) 0.29746(16) 0.0269(4) Uani d . 1 1
N N25 0.2495(2) 0.46536(9) 0.22568(19) 0.0360(4) Uani d . 1 1
C C2 0.7725(3) 0.61739(11) 0.15524(19) 0.0290(4) Uani d . 1 1
H H2 0.8569 0.5737 0.1540 0.035 Uiso calc R 1 1
C C3 0.8342(3) 0.67659(11) 0.0504(2) 0.0342(5) Uani d . 1 1
H H3A 0.9554 0.6638 0.0145 0.041 Uiso calc R 1 1
H H3B 0.7410 0.6825 -0.0310 0.041 Uiso calc R 1 1
C C4 0.8491(3) 0.74663(11) 0.1412(2) 0.0322(5) Uani d . 1 1
H H4 0.7936 0.7897 0.0872 0.039 Uiso calc R 1 1
C C5 1.0452(3) 0.76363(11) 0.1985(2) 0.0337(5) Uani d . 1 1
H H5A 1.0484 0.8119 0.2473 0.040 Uiso calc R 1 1
H H5B 1.1270 0.7665 0.1192 0.040 Uiso calc R 1 1
C C5a 1.1144(3) 0.70423(11) 0.3014(2) 0.0296(4) Uani d . 1 1
C C6 1.2998(3) 0.69754(11) 0.3510(2) 0.0325(5) Uani d . 1 1
H H6 1.3877 0.7317 0.3200 0.039 Uiso calc R 1 1
C C7 1.3589(3) 0.64225(12) 0.4445(2) 0.0350(5) Uani d . 1 1
H H7 1.4864 0.6385 0.4764 0.042 Uiso calc R 1 1
C C8 1.2311(3) 0.59195(11) 0.4918(2) 0.0334(5) Uani d . 1 1
H H8 1.2711 0.5542 0.5566 0.040 Uiso calc R 1 1
C C9 1.0461(3) 0.59730(11) 0.4442(2) 0.0297(4) Uani d . 1 1
H H9 0.9586 0.5632 0.4763 0.036 Uiso calc R 1 1
C C9a 0.9884(3) 0.65272(10) 0.34914(19) 0.0266(4) Uani d . 1 1
C C22 0.5770(3) 0.59338(11) 0.1235(2) 0.0301(4) Uani d . 1 1
C C23 0.4365(3) 0.61302(12) 0.0268(2) 0.0364(5) Uani d . 1 1
H H23 0.4409 0.6505 -0.0430 0.044 Uiso calc R 1 1
C C24 0.2833(3) 0.56748(11) 0.0493(2) 0.0351(5) Uani d . 1 1
H H24 0.1647 0.5677 -0.0013 0.042 Uiso calc R 1 1
C C25 0.3422(3) 0.52358(11) 0.1583(2) 0.0304(4) Uani d . 1 1

loop_
_atom_site_aniso_label
_atom_site_aniso_U_11
_atom_site_aniso_U_22
_atom_site_aniso_U_33
_atom_site_aniso_U_12
_atom_site_aniso_U_13
_atom_site_aniso_U_23
N1 0.0267(9) 0.0266(8) 0.0273(8) 0.0008(6) 0.0013(6) 0.0001(7)
C2 0.0302(10) 0.0286(10) 0.0281(10) 0.0027(8) 0.0018(8) -0.0027(8)
C3 0.0366(12) 0.0378(12) 0.0287(10) 0.0049(9) 0.0043(8) 0.0014(9)
C4 0.0345(11) 0.0303(10) 0.0327(11) 0.0052(8) 0.0080(8) 0.0071(8)
C5 0.0365(12) 0.0282(11) 0.0375(11) 0.0002(8) 0.0106(9) 0.0027(9)
C5a 0.0298(11) 0.0293(10) 0.0301(10) -0.0002(8) 0.0056(8) -0.0036(8)
C6 0.0270(11) 0.0329(11) 0.0382(11) -0.0047(8) 0.0066(8) -0.0067(9)
C7 0.0285(11) 0.0381(12) 0.0379(11) 0.0019(9) -0.0003(8) -0.0081(9)
C8 0.0372(12) 0.0291(10) 0.0329(11) 0.0046(8) -0.0045(9) -0.0023(8)
C9 0.0324(11) 0.0262(10) 0.0303(10) -0.0027(8) 0.0017(8) -0.0014(8)
C9a 0.0264(10) 0.0264(10) 0.0273(9) 0.0001(7) 0.0033(7) -0.0038(8)
O14 0.0329(8) 0.0273(7) 0.0338(8) 0.0059(6) 0.0066(6) 0.0005(6)
O21 0.0277(7) 0.0307(7) 0.0314(7) -0.0006(6) -0.0039(5) -0.0019(6)
C22 0.0329(11) 0.0280(10) 0.0293(10) 0.0040(8) 0.0011(8) -0.0044(8)
C23 0.0410(12) 0.0336(11) 0.0337(11) 0.0086(9) -0.0037(9) -0.0011(9)
C24 0.0318(11) 0.0353(11) 0.0365(11) 0.0043(9) -0.0092(9) -0.0052(9)
C25 0.0268(10) 0.0302(10) 0.0332(10) 0.0024(8) -0.0036(8) -0.0075(8)
N25 0.0320(10) 0.0340(10) 0.0411(10) -0.0012(7) -0.0033(8) -0.0073(8)
O51 0.0310(9) 0.0456(10) 0.0565(10) -0.0064(7) -0.0091(7) -0.0078(8)
O52 0.0413(9) 0.0458(10) 0.0562(10) -0.0029(7) -0.0094(8) 0.0144(8)

loop_
_atom_type_symbol
_atom_type_description
_atom_type_scat_dispersion_real
_atom_type_scat_dispersion_imag
_atom_type_scat_source
C C 0.0033 0.0016 'International Tables Vol C Tables 4.2.6.8 and 6.1.1.4'
H H 0.0000 0.0000 'International Tables Vol C Tables 4.2.6.8 and 6.1.1.4'
N N 0.0061 0.0033 'International Tables Vol C Tables 4.2.6.8 and 6.1.1.4'
O O 0.0106 0.0060 'International Tables Vol C Tables 4.2.6.8 and 6.1.1.4'

loop_
_geom_angle_atom_site_label_1
_geom_angle_atom_site_label_2
_geom_angle_atom_site_label_3
_geom_angle
C9a N1 O14 108.47(13)
C9a N1 C2 109.31(14)
O14 N1 C2 101.25(13)
C22 C2 N1 110.14(15)
C22 C2 C3 112.87(16)
N1 C2 C3 104.74(15)
C22 C2 H2 109.7
N1 C2 H2 109.7
C3 C2 H2 109.7
C4 C3 C2 103.18(15)
C4 C3 H3A 111.1
C2 C3 H3A 111.1
C4 C3 H3B 111.1
C2 C3 H3B 111.1
H3A C3 H3B 109.1
O14 C4 C5 107.72(15)
O14 C4 C3 103.62(15)
C5 C4 C3 113.24(16)
O14 C4 H4 110.7
C5 C4 H4 110.7
C3 C4 H4 110.7
C4 C5 C5a 109.96(16)
C4 C5 H5A 109.7
C5a C5 H5A 109.7
C4 C5 H5B 109.7
C5a C5 H5B 109.7
H5A C5 H5B 108.2
C6 C5a C9a 117.70(18)
C6 C5a C5 122.90(18)
C9a C5a C5 119.39(18)
C7 C6 C5a 121.50(19)
C7 C6 H6 119.2
C5a C6 H6 119.2
C6 C7 C8 119.91(19)
C6 C7 H7 120.0
C8 C7 H7 120.0
C9 C8 C7 119.81(19)
C9 C8 H8 120.1
C7 C8 H8 120.1
C8 C9 C9a 119.80(18)
C8 C9 H9 120.1
C9a C9 H9 120.1
C9 C9a C5a 121.28(18)
C9 C9a N1 117.45(16)
C5a C9a N1 121.24(17)
N1 O14 C4 104.30(13)
C25 O21 C22 105.11(14)
C23 C22 O21 109.69(17)
C23 C22 C2 135.1(2)
O21 C22 C2 115.19(16)
C22 C23 C24 107.45(19)
C22 C23 H23 126.3
C24 C23 H23 126.3
C25 C24 C23 104.81(18)
C25 C24 H24 127.6
C23 C24 H24 127.6
C24 C25 O21 112.93(18)
C24 C25 N25 130.42(18)
O21 C25 N25 116.62(16)
O52 N25 O51 124.64(18)
O52 N25 C25 119.15(17)
O51 N25 C25 116.20(17)

loop_
_geom_bond_atom_site_label_1
_geom_bond_atom_site_label_2
_geom_bond_distance
N1 C9a 1.452(2)
N1 O14 1.453(2)
N1 C2 1.494(2)
C2 C22 1.487(3)
C2 C3 1.550(3)
C2 H2 1.0000
C3 C4 1.533(3)
C3 H3A 0.9900
C3 H3B 0.9900
C4 O14 1.455(2)
C4 C5 1.511(3)
C4 H4 1.0000
C5 C5a 1.511(3)
C5 H5A 0.9900
C5 H5B 0.9900
C5a C6 1.391(3)
C5a C9a 1.403(3)
C6 C7 1.383(3)
C6 H6 0.9500
C7 C8 1.396(3)
C7 H7 0.9500
C8 C9 1.381(3)
C8 H8 0.9500
C9 C9a 1.391(3)
C9 H9 0.9500
O21 C25 1.351(2)
O21 C22 1.373(2)
C22 C23 1.362(3)
C23 C24 1.410(3)
C23 H23 0.9500
C24 C25 1.346(3)
C24 H24 0.9500
C25 N25 1.426(3)
N25 O52 1.221(2)
N25 O51 1.238(2)

loop_
_geom_hbond_atom_site_label_D
_geom_hbond_atom_site_label_H
_geom_hbond_atom_site_label_A
_geom_hbond_site_symmetry_A
_geom_hbond_distance_DH
_geom_hbond_distance_HA
_geom_hbond_distance_DA
_geom_hbond_angle_DHA
_geom_hbond_publ_flag
C24 H24 O51 3_565 0.95 2.45 3.359(3) 161 no
C5 H5B Cg1 4_575 0.99 2.66 3.458(2) 138 no

loop_
_geom_torsion_atom_site_label_1
_geom_torsion_atom_site_label_2
_geom_torsion_atom_site_label_3
_geom_torsion_atom_site_label_4
_geom_torsion
C9a N1 C2 C22 159.65(15)
O14 N1 C2 C22 -86.02(17)
C9a N1 C2 C3 -78.72(18)
O14 N1 C2 C3 35.61(17)
C22 C2 C3 C4 109.06(17)
N1 C2 C3 C4 -10.76(19)
C2 C3 C4 O14 -18.09(19)
C2 C3 C4 C5 98.33(18)
O14 C4 C5 C5a 48.6(2)
C3 C4 C5 C5a -65.4(2)
C4 C5 C5a C6 167.85(18)
C4 C5 C5a C9a -11.6(2)
C9a C5a C6 C7 -0.1(3)
C5 C5a C6 C7 -179.59(19)
C5a C6 C7 C8 -0.5(3)
C6 C7 C8 C9 0.5(3)
C7 C8 C9 C9a 0.1(3)
C8 C9 C9a C5a -0.7(3)
C8 C9 C9a N1 177.17(17)
C6 C5a C9a C9 0.7(3)
C5 C5a C9a C9 -179.77(17)
C6 C5a C9a N1 -177.09(16)
C5 C5a C9a N1 2.4(3)
O14 N1 C9a C9 152.45(15)
C2 N1 C9a C9 -97.98(19)
O14 N1 C9a C5a -29.6(2)
C2 N1 C9a C5a 79.9(2)
C9a N1 O14 C4 66.22(16)
C2 N1 O14 C4 -48.73(16)
C5 C4 O14 N1 -78.34(17)
C3 C4 O14 N1 41.90(17)
C25 O21 C22 C23 -0.7(2)
C25 O21 C22 C2 -179.16(16)
N1 C2 C22 C23 113.7(2)
C3 C2 C22 C23 -2.9(3)
N1 C2 C22 O21 -68.3(2)
C3 C2 C22 O21 175.00(15)
O21 C22 C23 C24 0.4(2)
C2 C22 C23 C24 178.4(2)
C22 C23 C24 C25 0.1(2)
C23 C24 C25 O21 -0.6(2)
C23 C24 C25 N25 -178.3(2)
C22 O21 C25 C24 0.8(2)
C22 O21 C25 N25 178.89(16)
C24 C25 N25 O52 173.6(2)
O21 C25 N25 O52 -4.1(3)
C24 C25 N25 O51 -5.6(3)
O21 C25 N25 O51 176.76(16)
